data_4317063
loop_
_publ_author_name
'Yulia Sevryugina'
'Richard L. Julius'
'M. Frederick Hawthorne'

_publ_section_title
;
 Novel Approach to Aminocarboranes by Mild Amidation of Selected
 Iodo-carboranes
;
_journal_name_full 'Inorganic Chemistry'
_journal_page_first 10627
_journal_page_last 10634
_journal_paper_doi 10.1021/ic101620h
_journal_volume 49
_journal_year 2010
_chemical_formula_moiety
;
 [B10 C2 H11] (N H) (C O) (C6 H5)
;
_chemical_formula_sum 'C9 H17 B10 N O'
_chemical_formula_weight 263.34
_chemical_melting_point ?
_chemical_name_systematic
; 
 N-(1,12-Dicarba-closo-dodecaboran-2-yl)benzamide  
;
_space_group_IT_number 61
_symmetry_cell_setting orthorhombic
_symmetry_space_group_name_Hall '-P 2ac 2ab'
_symmetry_space_group_name_H-M 'P b c a'
_atom_sites_solution_hydrogens difmap
_atom_sites_solution_primary direct
_atom_sites_solution_secondary difmap
_audit_creation_method SHELXL-97
_cell_angle_alpha 90.00
_cell_angle_beta 90.00
_cell_angle_gamma 90.00
_cell_formula_units_Z 8
_cell_length_a 9.2913(11)
_cell_length_b 16.765(2)
_cell_length_c 18.581(2)
_cell_measurement_reflns_used 3427
_cell_measurement_temperature 173(2)
_cell_measurement_theta_max 26.79
_cell_measurement_theta_min 2.43
_cell_volume 2894.3(6)
_computing_cell_refinement 'SMART, SAINT'
_computing_data_collection SMART
_computing_data_reduction SAINT
_computing_molecular_graphics 'SHELXP-01 (Sheldrick, 2001)'
_computing_publication_material 'SHELXCIF-01 (Sheldrick, 2001)'
_computing_structure_refinement 'SHELXL-01 (Sheldrick, 2001)'
_computing_structure_solution 'SHELXS-01 (Sheldrick, 2001)'
_diffrn_ambient_temperature 173(2)
_diffrn_measured_fraction_theta_full 1.000
_diffrn_measured_fraction_theta_max 1.000
_diffrn_measurement_device_type 'Bruker SMART APEX CCD'
_diffrn_measurement_method '0.3 deg wide \w exposures'
_diffrn_radiation_monochromator graphite
_diffrn_radiation_source 'fine-focus sealed tube'
_diffrn_radiation_type MoK\a
_diffrn_radiation_wavelength 0.71073
_diffrn_reflns_av_R_equivalents 0.1430
_diffrn_reflns_av_sigmaI/netI 0.0842
_diffrn_reflns_limit_h_max 11
_diffrn_reflns_limit_h_min -11
_diffrn_reflns_limit_k_max 19
_diffrn_reflns_limit_k_min -19
_diffrn_reflns_limit_l_max 22
_diffrn_reflns_limit_l_min -21
_diffrn_reflns_number 20117
_diffrn_reflns_theta_full 24.99
_diffrn_reflns_theta_max 24.99
_diffrn_reflns_theta_min 2.19
_diffrn_standards_decay_% 0
_diffrn_standards_interval_count na
_diffrn_standards_interval_time na
_diffrn_standards_number 'none (area detector data)'
_exptl_absorpt_coefficient_mu 0.064
_exptl_absorpt_correction_T_max 0.9974
_exptl_absorpt_correction_T_min 0.9649
_exptl_absorpt_correction_type 'multi-scan (SADABS)'
_exptl_crystal_colour colourless
_exptl_crystal_density_diffrn 1.209
_exptl_crystal_density_meas ?
_exptl_crystal_density_method none
_exptl_crystal_description needle
_exptl_crystal_F_000 1088
_exptl_crystal_size_max 0.56
_exptl_crystal_size_mid 0.04
_exptl_crystal_size_min 0.04
_refine_diff_density_max 0.221
_refine_diff_density_min -0.219
_refine_diff_density_rms 0.054
_refine_ls_extinction_coef noref
_refine_ls_extinction_method none
_refine_ls_goodness_of_fit_ref 1.077
_refine_ls_hydrogen_treatment refall
_refine_ls_matrix_type full
_refine_ls_number_parameters 258
_refine_ls_number_reflns 2545
_refine_ls_number_restraints 0
_refine_ls_restrained_S_all 1.077
_refine_ls_R_factor_all 0.1308
_refine_ls_R_factor_gt 0.0523
_refine_ls_shift/su_max 0.000
_refine_ls_shift/su_mean 0.000
_refine_ls_structure_factor_coef Fsqd
_refine_ls_weighting_details 'calc w=1/[\s^2^(Fo^2^)+(0.0479P)^2^+2.5638P] where P=(Fo^2^+2Fc^2^)/3'
_refine_ls_weighting_scheme calc
_refine_ls_wR_factor_gt 0.1089
_refine_ls_wR_factor_ref 0.1484
_reflns_number_gt 1405
_reflns_number_total 2545
_reflns_threshold_expression >2sigma(I)
_cod_data_source_file ic101620h_si_002_03.cif
_cod_data_source_block p-[B10C2H11]-2-NHCO(C6H5)_(10a)
_cod_depositor_comments
;
The following automatic conversions were performed:

'_chemical_melting_point' value 'not measured' was changed to '?' -
the value is undefined or not given.

Automatic conversion script
Id: cif_fix_values 1569 2011-02-09 13:29:24Z adriana 

The following automatic conversions were performed:

'_exptl_crystal_density_meas' value 'not measured' was changed to '?'
- the value is perceived as not measured.

Automatic conversion script
Id: cif_fix_values 3008 2015-01-20 13:52:24Z robertas 
;
_cod_database_code 4317063

loop_
_symmetry_equiv_pos_as_xyz
'x, y, z'
'-x+1/2, -y, z+1/2'
'-x, y+1/2, -z+1/2'
'x+1/2, -y+1/2, -z'
'-x, -y, -z'
'x-1/2, y, -z-1/2'
'x, -y-1/2, z-1/2'
'-x-1/2, y-1/2, z'

loop_
_atom_site_label
_atom_site_type_symbol
_atom_site_fract_x
_atom_site_fract_y
_atom_site_fract_z
_atom_site_U_iso_or_equiv
_atom_site_adp_type
_atom_site_occupancy
_atom_site_symmetry_multiplicity
_atom_site_calc_flag
_atom_site_refinement_flags
_atom_site_disorder_assembly
_atom_site_disorder_group
C1 C 0.0055(3) 0.2484(2) 0.17814(17) 0.0224(8) Uani 1 1 d . . .
H1 H -0.055(3) 0.2278(19) 0.2163(18) 0.038(10) Uiso 1 1 d . . .
B2 B 0.1705(4) 0.2040(2) 0.17300(19) 0.0217(9) Uani 1 1 d . . .
B3 B 0.0351(4) 0.1884(2) 0.1053(2) 0.0234(9) Uani 1 1 d . . .
H3B H -0.017(3) 0.1333(18) 0.1034(16) 0.029(9) Uiso 1 1 d . . .
B4 B -0.0684(4) 0.2767(2) 0.0985(2) 0.0240(9) Uani 1 1 d . . .
H4B H -0.180(3) 0.2722(17) 0.0894(15) 0.026(8) Uiso 1 1 d . . .
B5 B 0.0013(4) 0.3480(2) 0.1603(2) 0.0269(9) Uani 1 1 d . . .
H5B H -0.069(3) 0.3903(17) 0.1885(15) 0.025(8) Uiso 1 1 d . . .
B6 B 0.1491(4) 0.3039(2) 0.2058(2) 0.0242(9) Uani 1 1 d . . .
H6B H 0.168(3) 0.3161(17) 0.2633(17) 0.030(9) Uiso 1 1 d . . .
B7 B 0.2136(4) 0.2102(2) 0.0806(2) 0.0220(9) Uani 1 1 d . . .
H7B H 0.285(3) 0.1732(19) 0.0533(17) 0.039(10) Uiso 1 1 d . . .
B8 B 0.0655(4) 0.2555(2) 0.0347(2) 0.0261(9) Uani 1 1 d . . .
H8B H 0.052(3) 0.2444(18) -0.0216(17) 0.030(9) Uiso 1 1 d . . .
B9 B 0.0438(4) 0.3540(2) 0.0682(2) 0.0270(9) Uani 1 1 d . . .
H9B H 0.013(3) 0.4037(18) 0.0307(16) 0.032(9) Uiso 1 1 d . . .
B10 B 0.1793(4) 0.3705(2) 0.1345(2) 0.0267(9) Uani 1 1 d . . .
H10B H 0.230(3) 0.4282(19) 0.1372(15) 0.029(9) Uiso 1 1 d . . .
B11 B 0.2833(4) 0.2819(2) 0.1421(2) 0.0226(9) Uani 1 1 d . . .
H11B H 0.400(3) 0.2847(15) 0.1508(14) 0.013(7) Uiso 1 1 d . . .
C12 C 0.2096(3) 0.3099(2) 0.06234(19) 0.0257(8) Uani 1 1 d . . .
H12 H 0.276(3) 0.3306(17) 0.0257(15) 0.020(8) Uiso 1 1 d . . .
N1 N 0.2219(3) 0.14037(16) 0.22141(14) 0.0219(6) Uani 1 1 d . . .
H2 H 0.312(4) 0.1234(18) 0.2157(16) 0.030(9) Uiso 1 1 d . . .
C2 C 0.1538(3) 0.11160(18) 0.28012(17) 0.0206(7) Uani 1 1 d . . .
O1 O 0.0309(2) 0.13290(13) 0.29695(11) 0.0292(6) Uani 1 1 d . . .
C3 C 0.2343(3) 0.05422(18) 0.32669(17) 0.0204(7) Uani 1 1 d . . .
C4 C 0.1928(4) 0.0485(2) 0.39821(19) 0.0283(8) Uani 1 1 d . . .
H4 H 0.112(4) 0.081(2) 0.4148(17) 0.040(10) Uiso 1 1 d . . .
C5 C 0.2664(4) -0.0009(2) 0.4449(2) 0.0339(9) Uani 1 1 d . . .
H5 H 0.237(3) -0.004(2) 0.4970(18) 0.036(9) Uiso 1 1 d . . .
C6 C 0.3807(4) -0.0458(2) 0.4206(2) 0.0370(10) Uani 1 1 d . . .
H6 H 0.438(4) -0.080(2) 0.4534(18) 0.045(11) Uiso 1 1 d . . .
C7 C 0.4208(4) -0.0418(2) 0.3490(2) 0.0313(9) Uani 1 1 d . . .
H7 H 0.500(4) -0.0755(19) 0.3295(17) 0.034(10) Uiso 1 1 d . . .
C8 C 0.3481(3) 0.00813(19) 0.30210(19) 0.0239(8) Uani 1 1 d . . .
H8 H 0.380(3) 0.0087(17) 0.2511(17) 0.022(8) Uiso 1 1 d . . .

loop_
_atom_site_aniso_label
_atom_site_aniso_U_11
_atom_site_aniso_U_22
_atom_site_aniso_U_33
_atom_site_aniso_U_23
_atom_site_aniso_U_13
_atom_site_aniso_U_12
C1 0.0191(16) 0.0282(18) 0.0199(18) 0.0010(15) 0.0022(15) 0.0045(16)
B2 0.0176(18) 0.029(2) 0.0184(19) -0.0043(17) -0.0012(16) 0.0003(17)
B3 0.0184(19) 0.027(2) 0.025(2) 0.0015(19) -0.0019(17) 0.0000(18)
B4 0.0163(19) 0.033(2) 0.023(2) 0.0036(18) -0.0034(17) 0.0008(17)
B5 0.026(2) 0.028(2) 0.026(2) 0.0006(19) -0.0007(18) 0.0065(18)
B6 0.0217(19) 0.025(2) 0.026(2) -0.0030(18) 0.0011(17) 0.0013(17)
B7 0.0169(19) 0.027(2) 0.022(2) -0.0023(18) 0.0021(16) 0.0002(17)
B8 0.024(2) 0.033(2) 0.022(2) 0.0025(19) 0.0000(17) 0.0005(18)
B9 0.024(2) 0.031(2) 0.026(2) 0.007(2) 0.0052(18) 0.0037(18)
B10 0.023(2) 0.023(2) 0.033(2) 0.0011(18) -0.0013(18) 0.0022(18)
B11 0.019(2) 0.024(2) 0.026(2) 0.0030(17) -0.0008(17) 0.0014(17)
C12 0.0185(17) 0.0294(19) 0.029(2) 0.0027(16) 0.0036(15) -0.0003(16)
N1 0.0144(14) 0.0263(15) 0.0250(15) 0.0030(13) 0.0016(12) 0.0042(12)
C2 0.0152(16) 0.0224(18) 0.0243(18) -0.0030(15) -0.0040(15) -0.0035(14)
O1 0.0180(12) 0.0378(14) 0.0318(13) 0.0081(11) 0.0027(10) 0.0050(11)
C3 0.0199(16) 0.0174(17) 0.0238(18) 0.0004(14) -0.0038(15) -0.0039(14)
C4 0.0253(19) 0.027(2) 0.033(2) 0.0029(17) -0.0013(17) -0.0040(17)
C5 0.043(2) 0.032(2) 0.027(2) 0.0089(18) -0.0049(19) -0.0080(18)
C6 0.044(2) 0.026(2) 0.041(2) 0.0086(19) -0.016(2) -0.0029(19)
C7 0.030(2) 0.023(2) 0.041(2) -0.0034(18) -0.0046(18) 0.0044(17)
C8 0.0245(18) 0.0204(18) 0.027(2) -0.0028(16) -0.0047(16) -0.0006(15)

loop_
_atom_type_symbol
_atom_type_description
_atom_type_scat_dispersion_real
_atom_type_scat_dispersion_imag
_atom_type_scat_source
C C 0.0033 0.0016 'International Tables Vol C Tables 4.2.6.8 and 6.1.1.4'
H H 0.0000 0.0000 'International Tables Vol C Tables 4.2.6.8 and 6.1.1.4'
B B 0.0013 0.0007 'International Tables Vol C Tables 4.2.6.8 and 6.1.1.4'
N N 0.0061 0.0033 'International Tables Vol C Tables 4.2.6.8 and 6.1.1.4'
O O 0.0106 0.0060 'International Tables Vol C Tables 4.2.6.8 and 6.1.1.4'

loop_
_geom_angle_atom_site_label_1
_geom_angle_atom_site_label_2
_geom_angle_atom_site_label_3
_geom_angle
_geom_angle_site_symmetry_1
_geom_angle_site_symmetry_3
_geom_angle_publ_flag
B4 C1 B5 63.1(2) . . y
B4 C1 B6 115.2(3) . . y
B5 C1 B6 62.7(2) . . y
B4 C1 B2 115.8(3) . . y
B5 C1 B2 115.9(3) . . y
B6 C1 B2 63.4(2) . . y
B4 C1 B3 62.6(2) . . y
B5 C1 B3 115.3(3) . . y
B6 C1 B3 115.7(3) . . y
B2 C1 B3 63.5(2) . . y
B4 C1 H1 120.2(19) . . n
B5 C1 H1 118.6(19) . . n
B6 C1 H1 115.3(19) . . n
B2 C1 H1 114.0(19) . . n
B3 C1 H1 117.6(19) . . n
N1 B2 C1 124.9(3) . . y
N1 B2 B7 124.2(3) . . y
C1 B2 B7 103.4(3) . . y
N1 B2 B11 122.6(3) . . y
C1 B2 B11 103.2(3) . . y
B7 B2 B11 60.5(2) . . y
N1 B2 B6 120.3(3) . . y
C1 B2 B6 58.3(2) . . y
B7 B2 B6 107.5(3) . . y
B11 B2 B6 59.1(2) . . y
N1 B2 B3 123.3(3) . . y
C1 B2 B3 58.28(19) . . y
B7 B2 B3 59.2(2) . . y
B11 B2 B3 107.1(3) . . y
B6 B2 B3 107.2(3) . . y
C1 B3 B8 103.9(3) . . y
C1 B3 B7 103.7(3) . . y
B8 B3 B7 61.2(2) . . y
C1 B3 B4 58.5(2) . . y
B8 B3 B4 59.7(2) . . y
B7 B3 B4 108.7(3) . . y
C1 B3 B2 58.2(2) . . y
B8 B3 B2 108.5(3) . . y
B7 B3 B2 59.6(2) . . y
B4 B3 B2 108.0(3) . . y
C1 B3 H3B 118.3(17) . . n
B8 B3 H3B 128.2(17) . . n
B7 B3 H3B 127.7(17) . . n
B4 B3 H3B 119.1(17) . . n
B2 B3 H3B 118.5(17) . . n
C1 B4 B8 104.2(3) . . y
C1 B4 B9 104.2(3) . . y
B8 B4 B9 60.8(2) . . y
C1 B4 B3 59.0(2) . . y
B8 B4 B3 59.6(2) . . y
B9 B4 B3 108.5(3) . . y
C1 B4 B5 58.6(2) . . y
B8 B4 B5 108.3(3) . . y
B9 B4 B5 59.6(2) . . y
B3 B4 B5 108.5(3) . . y
C1 B4 H4B 121.2(16) . . n
B8 B4 H4B 125.2(16) . . n
B9 B4 H4B 125.9(16) . . n
B3 B4 H4B 119.2(16) . . n
B5 B4 H4B 120.6(16) . . n
C1 B5 B9 103.9(3) . . y
C1 B5 B10 104.0(3) . . y
B9 B5 B10 60.9(2) . . y
C1 B5 B6 58.7(2) . . y
B9 B5 B6 108.3(3) . . y
B10 B5 B6 59.5(2) . . y
C1 B5 B4 58.3(2) . . y
B9 B5 B4 59.5(2) . . y
B10 B5 B4 108.1(3) . . y
B6 B5 B4 108.0(3) . . y
C1 B5 H5B 123.6(15) . . n
B9 B5 H5B 124.3(15) . . n
B10 B5 H5B 123.3(15) . . n
B6 B5 H5B 120.0(15) . . n
B4 B5 H5B 121.9(15) . . n
C1 B6 B10 104.2(3) . . y
C1 B6 B11 103.7(3) . . y
B10 B6 B11 60.8(2) . . y
C1 B6 B5 58.6(2) . . y
B10 B6 B5 59.9(2) . . y
B11 B6 B5 108.4(3) . . y
C1 B6 B2 58.3(2) . . y
B10 B6 B2 108.7(3) . . y
B11 B6 B2 59.8(2) . . y
B5 B6 B2 108.2(3) . . y
C1 B6 H6B 121.3(15) . . n
B10 B6 H6B 126.0(16) . . n
B11 B6 H6B 125.2(16) . . n
B5 B6 H6B 120.6(16) . . n
B2 B6 H6B 119.0(15) . . n
C12 B7 B3 103.6(3) . . y
C12 B7 B2 104.2(3) . . y
B3 B7 B2 61.3(2) . . y
C12 B7 B11 58.2(2) . . y
B3 B7 B11 108.3(3) . . y
B2 B7 B11 59.9(2) . . y
C12 B7 B8 58.1(2) . . y
B3 B7 B8 59.2(2) . . y
B2 B7 B8 108.3(3) . . y
B11 B7 B8 107.4(3) . . y
C12 B7 H7B 120.2(18) . . n
B3 B7 H7B 127.2(18) . . n
B2 B7 H7B 125.7(18) . . n
B11 B7 H7B 119.0(18) . . n
B8 B7 H7B 120.8(18) . . n
C12 B8 B3 104.2(3) . . y
C12 B8 B4 104.3(3) . . y
B3 B8 B4 60.6(2) . . y
C12 B8 B9 59.0(2) . . y
B3 B8 B9 108.4(3) . . y
B4 B8 B9 59.7(2) . . y
C12 B8 B7 58.5(2) . . y
B3 B8 B7 59.6(2) . . y
B4 B8 B7 108.1(3) . . y
B9 B8 B7 108.4(3) . . y
C12 B8 H8B 118.7(16) . . n
B3 B8 H8B 127.0(17) . . n
B4 B8 H8B 127.8(16) . . n
B9 B8 H8B 119.4(17) . . n
B7 B8 H8B 118.8(16) . . n
C12 B9 B4 103.7(3) . . y
C12 B9 B5 103.9(3) . . y
B4 B9 B5 60.9(2) . . y
C12 B9 B8 58.3(2) . . y
B4 B9 B8 59.6(2) . . y
B5 B9 B8 108.3(3) . . y
C12 B9 B10 58.4(2) . . y
B4 B9 B10 108.3(3) . . y
B5 B9 B10 59.7(2) . . y
B8 B9 B10 107.9(3) . . y
C12 B9 H9B 120.5(16) . . n
B4 B9 H9B 126.6(16) . . n
B5 B9 H9B 126.1(15) . . n
B8 B9 H9B 120.0(15) . . n
B10 B9 H9B 119.5(15) . . n
C12 B10 B6 103.9(3) . . y
C12 B10 B5 103.9(3) . . y
B6 B10 B5 60.6(2) . . y
C12 B10 B11 58.3(2) . . y
B6 B10 B11 59.7(2) . . y
B5 B10 B11 108.0(3) . . y
C12 B10 B9 58.7(2) . . y
B6 B10 B9 108.0(3) . . y
B5 B10 B9 59.4(2) . . y
B11 B10 B9 108.0(3) . . y
C12 B10 H10B 120.0(16) . . n
B6 B10 H10B 127.4(16) . . n
B5 B10 H10B 126.0(16) . . n
B11 B10 H10B 120.8(16) . . n
B9 B10 H10B 118.6(16) . . n
C12 B11 B6 104.1(3) . . y
C12 B11 B2 104.4(3) . . y
B6 B11 B2 61.1(2) . . y
C12 B11 B10 58.7(2) . . y
B6 B11 B10 59.6(2) . . y
B2 B11 B10 108.7(3) . . y
C12 B11 B7 58.7(2) . . y
B6 B11 B7 108.4(3) . . y
B2 B11 B7 59.7(2) . . y
B10 B11 B7 108.4(3) . . y
C12 B11 H11B 120.9(14) . . n
B6 B11 H11B 126.4(14) . . n
B2 B11 H11B 124.7(14) . . n
B10 B11 H11B 120.8(14) . . n
B7 B11 H11B 118.8(14) . . n
B11 C12 B8 115.6(3) . . y
B11 C12 B10 62.9(2) . . y
B8 C12 B10 115.3(3) . . y
B11 C12 B7 63.1(2) . . y
B8 C12 B7 63.3(2) . . y
B10 C12 B7 115.5(3) . . y
B11 C12 B9 115.2(3) . . y
B8 C12 B9 62.7(2) . . y
B10 C12 B9 62.9(2) . . y
B7 C12 B9 115.4(3) . . y
B11 C12 H12 116.7(16) . . n
B8 C12 H12 118.4(16) . . n
B10 C12 H12 116.1(17) . . n
B7 C12 H12 117.9(17) . . n
B9 C12 H12 117.3(17) . . n
C2 N1 B2 126.8(3) . . y
C2 N1 H2 115(2) . . n
B2 N1 H2 118(2) . . n
O1 C2 N1 122.3(3) . . y
O1 C2 C3 120.1(3) . . y
N1 C2 C3 117.6(3) . . y
C8 C3 C4 119.3(3) . . y
C8 C3 C2 123.3(3) . . y
C4 C3 C2 117.4(3) . . y
C5 C4 C3 120.4(3) . . y
C5 C4 H4 121.2(19) . . n
C3 C4 H4 118.4(19) . . n
C6 C5 C4 120.3(4) . . y
C6 C5 H5 119.5(19) . . n
C4 C5 H5 120.3(19) . . n
C5 C6 C7 119.7(4) . . y
C5 C6 H6 122(2) . . n
C7 C6 H6 118(2) . . n
C6 C7 C8 120.3(4) . . y
C6 C7 H7 121.4(19) . . n
C8 C7 H7 118.3(19) . . n
C7 C8 C3 120.1(3) . . y
C7 C8 H8 117.3(17) . . n
C3 C8 H8 122.6(17) . . n

loop_
_geom_bond_atom_site_label_1
_geom_bond_atom_site_label_2
_geom_bond_distance
_geom_bond_site_symmetry_2
_geom_bond_publ_flag
C1 B4 1.700(5) . y
C1 B5 1.703(5) . y
C1 B6 1.705(5) . y
C1 B2 1.706(5) . y
C1 B3 1.708(5) . y
C1 H1 0.97(3) . n
B2 N1 1.475(4) . y
B2 B7 1.767(5) . y
B2 B11 1.771(5) . y
B2 B6 1.793(5) . y
B2 B3 1.797(5) . y
B3 B8 1.751(6) . y
B3 B7 1.759(5) . y
B3 B4 1.769(5) . y
B3 H3B 1.04(3) . n
B4 B8 1.753(5) . y
B4 B9 1.755(5) . y
B4 B5 1.781(6) . y
B4 H4B 1.06(3) . n
B5 B9 1.758(5) . y
B5 B10 1.763(5) . y
B5 B6 1.774(5) . y
B5 H5B 1.10(3) . n
B6 B10 1.756(5) . y
B6 B11 1.758(5) . y
B6 H6B 1.10(3) . n
B7 C12 1.707(5) . y
B7 B11 1.781(5) . y
B7 B8 1.788(5) . y
B7 H7B 1.04(3) . n
B8 C12 1.700(5) . y
B8 B9 1.775(6) . y
B8 H8B 1.07(3) . n
B9 C12 1.712(5) . y
B9 B10 1.783(5) . y
B9 H9B 1.12(3) . n
B10 C12 1.705(5) . y
B10 B11 1.777(5) . y
B10 H10B 1.08(3) . n
B11 C12 1.699(5) . y
B11 H11B 1.10(3) . n
C12 H12 0.98(3) . n
N1 C2 1.350(4) . y
N1 H2 0.89(3) . n
C2 O1 1.237(3) . y
C2 C3 1.494(4) . y
C3 C8 1.387(4) . y
C3 C4 1.387(4) . y
C4 C5 1.381(5) . y
C4 H4 0.98(3) . n
C5 C6 1.378(5) . y
C5 H5 1.01(3) . n
C6 C7 1.384(5) . y
C6 H6 0.99(4) . n
C7 C8 1.384(5) . y
C7 H7 1.00(3) . n
C8 H8 0.99(3) . n

loop_
_geom_torsion_atom_site_label_1
_geom_torsion_atom_site_label_2
_geom_torsion_atom_site_label_3
_geom_torsion_atom_site_label_4
_geom_torsion
_geom_torsion_site_symmetry_1
_geom_torsion_site_symmetry_2
_geom_torsion_site_symmetry_3
_geom_torsion_site_symmetry_4
_geom_torsion_publ_flag
C1 B2 N1 C2 -5.6(5) . . . . y
B2 N1 C2 O1 5.5(5) . . . . y
